data_2106174
loop_
_publ_author_name
'Alcock, N.W.'

_publ_section_title
;
 Refinement of the crystal structure of lithium hydroxide monohydrate
;
_journal_name_full 'Acta Crystallographica B (24,1968-38,1982)'
_journal_page_first 1682
_journal_page_last 1683
_journal_volume 27
_journal_year 1971
_chemical_formula_sum 'H3 Li O2'
_chemical_name_systematic 'Li (O H) (H2 O)'
_space_group_IT_number 12
_symmetry_space_group_name_Hall '-C 2y'
_symmetry_space_group_name_H-M 'C 1 2/m 1'
_cell_angle_alpha 90
_cell_angle_beta 110.3
_cell_angle_gamma 90
_cell_formula_units_Z 4
_cell_length_a 7.37
_cell_length_b 8.26
_cell_length_c 3.19
_cell_volume 182.133
_citation_journal_id_ASTM ACBCAR
_cod_data_source_file Alcock_ACBCAR_1971_86.cif
_cod_data_source_block H3Li1O2
_cod_original_cell_volume 182.1334
_cod_original_formula_sum 'H3 Li1 O2'
_cod_database_code 2106174

loop_
_symmetry_equiv_pos_as_xyz
x,y,z
-x,y,-z
-x,-y,-z
x,-y,z
x+1/2,y+1/2,z
-x+1/2,y+1/2,-z
-x+1/2,-y+1/2,-z
x+1/2,-y+1/2,z

loop_
_atom_site_label
_atom_site_type_symbol
_atom_site_fract_x
_atom_site_fract_y
_atom_site_fract_z
_atom_site_occupancy
_atom_site_U_iso_or_equiv
H2 H+1 0.107 0.118 0.004 1 0.0
O2 O-2 0 0.2066 0 1 0.0
Li1 Li+1 0 0.3474 0.5 1 0.0
H1 H+1 0.237 0 0.631 1 0.0
O1 O-2 0.2857 0 0.3952 1 0.0
